data_2231355
loop_
_publ_author_name
'Mei, Chong-Zhen'
'Shan, Wen-Wen'
'Li, Kai-Hui'

_publ_section_title
;
 Poly[bis[\m-1,4-bis(imidazol-1-ylmethyl)benzene]dichloridomanganese(II)]
;
_journal_coeditor_code XU5253
_journal_issue 8
_journal_name_full 'Acta Crystallographica Section E'
_journal_page_first m1156
_journal_paper_doi 10.1107/S1600536811029485
_journal_volume 67
_journal_year 2011
_chemical_formula_iupac '[Mn Cl2 (C14 H14 N4)2]'
_chemical_formula_moiety 'C28 H28 Cl2 Mn N8'
_chemical_formula_sum 'C28 H28 Cl2 Mn N8'
_chemical_formula_weight 602.42
_chemical_name_systematic
;
Poly[bis[\m-1,4-bis(imidazol-1-ylmethyl)benzene]dichloridomanganese(II)]
;
_space_group_IT_number 14
_symmetry_cell_setting monoclinic
_symmetry_space_group_name_Hall '-P 2ybc'
_symmetry_space_group_name_H-M 'P 1 21/c 1'
_atom_sites_solution_hydrogens geom
_atom_sites_solution_primary direct
_atom_sites_solution_secondary difmap
_audit_creation_method SHELXL-97
_cell_angle_alpha 90.00
_cell_angle_beta 105.539(3)
_cell_angle_gamma 90.00
_cell_formula_units_Z 2
_cell_length_a 7.7812(2)
_cell_length_b 12.7910(3)
_cell_length_c 14.2575(4)
_cell_measurement_reflns_used 2678
_cell_measurement_temperature 296(2)
_cell_measurement_theta_max 25.1310
_cell_measurement_theta_min 2.9599
_cell_volume 1367.17(6)
_computing_cell_refinement 'SAINT (Bruker, 2005)'
_computing_data_collection 'APEX2 (Bruker, 2005)'
_computing_data_reduction 'SAINT (Bruker, 2005)'
_computing_molecular_graphics 'DIAMOND (Brandenburg, 2010)'
_computing_publication_material 'SHELXTL (Sheldrick, 2008)'
_computing_structure_refinement 'SHELXTL (Sheldrick, 2008)'
_computing_structure_solution 'SHELXTL (Sheldrick, 2008)'
_diffrn_ambient_temperature 296(2)
_diffrn_measured_fraction_theta_full 0.981
_diffrn_measured_fraction_theta_max 0.981
_diffrn_measurement_device_type 'Bruker SMART APEXII CCD area-detector'
_diffrn_measurement_method \w
_diffrn_radiation_monochromator graphite
_diffrn_radiation_source 'fine-focus sealed tube'
_diffrn_radiation_type MoK\a
_diffrn_radiation_wavelength 0.71073
_diffrn_reflns_av_R_equivalents 0.0150
_diffrn_reflns_av_sigmaI/netI 0.0241
_diffrn_reflns_limit_h_max 9
_diffrn_reflns_limit_h_min -9
_diffrn_reflns_limit_k_max 15
_diffrn_reflns_limit_k_min -7
_diffrn_reflns_limit_l_max 10
_diffrn_reflns_limit_l_min -16
_diffrn_reflns_number 3921
_diffrn_reflns_theta_full 25.00
_diffrn_reflns_theta_max 25.00
_diffrn_reflns_theta_min 2.97
_diffrn_standards_number 0
_exptl_absorpt_coefficient_mu 0.713
_exptl_absorpt_correction_T_max 0.8765
_exptl_absorpt_correction_T_min 0.8647
_exptl_absorpt_correction_type multi-scan
_exptl_absorpt_process_details '(SADABS; Bruker, 2005)'
_exptl_crystal_colour yellow
_exptl_crystal_density_diffrn 1.463
_exptl_crystal_density_method 'not measured'
_exptl_crystal_description block
_exptl_crystal_F_000 622
_exptl_crystal_size_max 0.21
_exptl_crystal_size_mid 0.20
_exptl_crystal_size_min 0.19
_refine_diff_density_max 0.239
_refine_diff_density_min -0.246
_refine_ls_extinction_method none
_refine_ls_goodness_of_fit_ref 1.040
_refine_ls_hydrogen_treatment constr
_refine_ls_matrix_type full
_refine_ls_number_parameters 178
_refine_ls_number_reflns 2367
_refine_ls_number_restraints 0
_refine_ls_restrained_S_all 1.040
_refine_ls_R_factor_all 0.0320
_refine_ls_R_factor_gt 0.0276
_refine_ls_shift/su_max 0.000
_refine_ls_shift/su_mean 0.000
_refine_ls_structure_factor_coef Fsqd
_refine_ls_weighting_details 'calc w=1/[\s^2^(Fo^2^)+(0.0690P)^2^] where P=(Fo^2^+2Fc^2^)/3'
_refine_ls_weighting_scheme calc
_refine_ls_wR_factor_gt 0.0908
_refine_ls_wR_factor_ref 0.0934
_reflns_number_gt 2102
_reflns_number_total 2367
_reflns_threshold_expression I>2sigma(I)
_cod_data_source_file xu5253.cif
_cod_data_source_block I
_cod_original_sg_symbol_H-M 'P 21/c'
_cod_database_code 2231355
_cod_database_fobs_code 2231355

loop_
_symmetry_equiv_pos_as_xyz
'x, y, z'
'-x, y+1/2, -z+1/2'
'-x, -y, -z'
'x, -y-1/2, z-1/2'

loop_
_atom_site_type_symbol
_atom_site_label
_atom_site_fract_x
_atom_site_fract_y
_atom_site_fract_z
_atom_site_U_iso_or_equiv
_atom_site_adp_type
_atom_site_calc_flag
_atom_site_refinement_flags
_atom_site_occupancy
_atom_site_symmetry_multiplicity
Mn Mn1 0.0000 0.0000 0.0000 0.02539(15) Uani d S 1 2
N N1 -0.0491(2) -0.09844(11) 0.12272(9) 0.0311(3) Uani d . 1 1
N N2 -0.1216(2) -0.12917(11) 0.25951(10) 0.0313(4) Uani d . 1 1
N N3 0.21756(19) 0.07932(11) 0.11619(9) 0.0305(3) Uani d . 1 1
N N4 0.3569(2) 0.14248(11) 0.26047(10) 0.0314(4) Uani d . 1 1
Cl Cl1 -0.22693(6) 0.13438(3) 0.02653(3) 0.03544(16) Uani d . 1 1
C C1 0.0739(2) -0.16467(14) 0.18007(12) 0.0330(4) Uani d . 1 1
H H1 0.1721 -0.1924 0.1632 0.040 Uiso calc R 1 1
C C2 0.0323(3) -0.18392(14) 0.26455(12) 0.0332(4) Uani d . 1 1
H H2 0.0952 -0.2257 0.3157 0.040 Uiso calc R 1 1
C C3 -0.1654(2) -0.07860(14) 0.17360(11) 0.0314(4) Uani d . 1 1
H H3 -0.2644 -0.0354 0.1526 0.038 Uiso calc R 1 1
C C4 -0.2131(3) -0.11906(15) 0.33668(13) 0.0408(5) Uani d . 1 1
H H4A -0.2361 -0.1881 0.3587 0.049 Uiso calc R 1 1
H H4B -0.3269 -0.0846 0.3107 0.049 Uiso calc R 1 1
C C5 -0.1034(2) -0.05720(14) 0.42203(12) 0.0315(4) Uani d . 1 1
C C6 -0.0835(3) 0.04960(15) 0.41478(12) 0.0377(4) Uani d . 1 1
H H6 -0.1397 0.0835 0.3570 0.045 Uiso calc R 1 1
C C7 0.0182(3) 0.10667(15) 0.49176(12) 0.0382(5) Uani d . 1 1
H H7 0.0296 0.1786 0.4858 0.046 Uiso calc R 1 1
C C8 0.3906(3) 0.10316(15) 0.11778(13) 0.0379(4) Uani d . 1 1
H H8 0.4403 0.0942 0.0658 0.046 Uiso calc R 1 1
C C9 0.4773(3) 0.14128(15) 0.20553(13) 0.0407(5) Uani d . 1 1
H H9 0.5958 0.1627 0.2252 0.049 Uiso calc R 1 1
C C10 0.2038(2) 0.10424(13) 0.20375(12) 0.0307(4) Uani d . 1 1
H H10 0.1002 0.0962 0.2237 0.037 Uiso calc R 1 1
C C11 0.3886(3) 0.17165(15) 0.36308(12) 0.0385(5) Uani d . 1 1
H H11A 0.2796 0.2005 0.3731 0.046 Uiso calc R 1 1
H H11B 0.4790 0.2259 0.3784 0.046 Uiso calc R 1 1
C C12 0.4485(2) 0.08073(13) 0.43225(11) 0.0287(4) Uani d . 1 1
C C13 0.5545(3) 0.10091(14) 0.52584(12) 0.0344(4) Uani d . 1 1
H H13 0.5921 0.1688 0.5437 0.041 Uiso calc R 1 1
C C14 0.3964(3) -0.02103(14) 0.40819(12) 0.0347(4) Uani d . 1 1
H H14 0.3263 -0.0358 0.3458 0.042 Uiso calc R 1 1

loop_
_atom_site_aniso_label
_atom_site_aniso_U_11
_atom_site_aniso_U_22
_atom_site_aniso_U_33
_atom_site_aniso_U_12
_atom_site_aniso_U_13
_atom_site_aniso_U_23
Mn1 0.0305(2) 0.0259(2) 0.0201(2) 0.00112(14) 0.00755(16) 0.00075(13)
N1 0.0381(8) 0.0307(8) 0.0249(7) -0.0003(7) 0.0091(6) 0.0020(6)
N2 0.0398(9) 0.0327(8) 0.0225(7) -0.0088(7) 0.0107(6) -0.0040(6)
N3 0.0309(8) 0.0342(8) 0.0262(7) 0.0028(6) 0.0072(6) 0.0002(6)
N4 0.0355(9) 0.0307(8) 0.0246(7) 0.0000(6) 0.0019(6) 0.0038(6)
Cl1 0.0383(3) 0.0308(3) 0.0415(3) 0.00726(19) 0.0182(2) -0.00047(18)
C1 0.0372(10) 0.0295(9) 0.0317(9) 0.0010(8) 0.0083(8) -0.0001(7)
C2 0.0402(10) 0.0321(9) 0.0249(8) -0.0034(8) 0.0045(7) 0.0022(7)
C3 0.0382(10) 0.0319(9) 0.0248(8) -0.0013(8) 0.0097(7) -0.0006(7)
C4 0.0500(12) 0.0496(12) 0.0279(9) -0.0173(9) 0.0196(9) -0.0101(8)
C5 0.0376(10) 0.0340(9) 0.0257(8) -0.0051(8) 0.0136(8) -0.0053(7)
C6 0.0496(12) 0.0369(10) 0.0243(8) 0.0018(9) 0.0061(8) 0.0065(8)
C7 0.0590(13) 0.0260(9) 0.0327(10) -0.0029(9) 0.0175(9) 0.0003(7)
C8 0.0360(11) 0.0464(11) 0.0329(10) 0.0021(9) 0.0119(8) 0.0010(8)
C9 0.0305(10) 0.0439(11) 0.0443(11) -0.0025(9) 0.0043(9) 0.0059(9)
C10 0.0310(9) 0.0322(9) 0.0281(9) -0.0011(8) 0.0064(7) 0.0012(7)
C11 0.0523(12) 0.0309(10) 0.0262(9) -0.0010(9) 0.0000(8) -0.0019(8)
C12 0.0309(9) 0.0292(9) 0.0239(8) -0.0021(7) 0.0035(7) -0.0009(7)
C13 0.0425(10) 0.0264(9) 0.0292(9) -0.0078(8) 0.0011(8) -0.0032(7)
C14 0.0403(11) 0.0346(10) 0.0218(8) -0.0039(8) -0.0044(8) -0.0024(7)

loop_
_atom_type_symbol
_atom_type_description
_atom_type_scat_dispersion_real
_atom_type_scat_dispersion_imag
_atom_type_scat_source
C C 0.0033 0.0016 'International Tables Vol C Tables 4.2.6.8 and 6.1.1.4'
H H 0.0000 0.0000 'International Tables Vol C Tables 4.2.6.8 and 6.1.1.4'
N N 0.0061 0.0033 'International Tables Vol C Tables 4.2.6.8 and 6.1.1.4'
Cl Cl 0.1484 0.1585 'International Tables Vol C Tables 4.2.6.8 and 6.1.1.4'
Mn Mn 0.3368 0.7283 'International Tables Vol C Tables 4.2.6.8 and 6.1.1.4'

loop_
_geom_angle_atom_site_label_1
_geom_angle_atom_site_label_2
_geom_angle_atom_site_label_3
_geom_angle_site_symmetry_1
_geom_angle_site_symmetry_3
_geom_angle
N3 Mn1 N3 3 . 180.00(12)
N3 Mn1 N1 3 3 86.10(5)
N3 Mn1 N1 . 3 93.90(5)
N3 Mn1 N1 3 . 93.90(5)
N3 Mn1 N1 . . 86.10(5)
N1 Mn1 N1 3 . 180.00(10)
N3 Mn1 Cl1 3 3 90.07(4)
N3 Mn1 Cl1 . 3 89.93(4)
N1 Mn1 Cl1 3 3 89.62(4)
N1 Mn1 Cl1 . 3 90.38(4)
N3 Mn1 Cl1 3 . 89.93(4)
N3 Mn1 Cl1 . . 90.07(4)
N1 Mn1 Cl1 3 . 90.38(4)
N1 Mn1 Cl1 . . 89.62(4)
Cl1 Mn1 Cl1 3 . 180.00(2)
C3 N1 C1 . . 105.16(14)
C3 N1 Mn1 . . 126.56(12)
C1 N1 Mn1 . . 124.54(12)
C3 N2 C2 . . 107.31(15)
C3 N2 C4 . . 125.77(16)
C2 N2 C4 . . 126.68(15)
C10 N3 C8 . . 104.94(15)
C10 N3 Mn1 . . 124.43(12)
C8 N3 Mn1 . . 130.38(11)
C10 N4 C9 . . 106.47(14)
C10 N4 C11 . . 125.48(16)
C9 N4 C11 . . 127.90(16)
C2 C1 N1 . . 110.37(17)
C2 C1 H1 . . 124.8
N1 C1 H1 . . 124.8
C1 C2 N2 . . 105.93(15)
C1 C2 H2 . . 127.0
N2 C2 H2 . . 127.0
N1 C3 N2 . . 111.22(16)
N1 C3 H3 . . 124.4
N2 C3 H3 . . 124.4
N2 C4 C5 . . 111.57(15)
N2 C4 H4A . . 109.3
C5 C4 H4A . . 109.3
N2 C4 H4B . . 109.3
C5 C4 H4B . . 109.3
H4A C4 H4B . . 108.0
C6 C5 C7 . 3_556 118.81(15)
C6 C5 C4 . . 120.56(16)
C7 C5 C4 3_556 . 120.62(16)
C7 C6 C5 . . 121.07(16)
C7 C6 H6 . . 119.5
C5 C6 H6 . . 119.5
C6 C7 C5 . 3_556 120.11(18)
C6 C7 H7 . . 119.9
C5 C7 H7 3_556 . 119.9
C9 C8 N3 . . 109.95(16)
C9 C8 H8 . . 125.0
N3 C8 H8 . . 125.0
C8 C9 N4 . . 106.61(16)
C8 C9 H9 . . 126.7
N4 C9 H9 . . 126.7
N3 C10 N4 . . 112.02(16)
N3 C10 H10 . . 124.0
N4 C10 H10 . . 124.0
N4 C11 C12 . . 113.24(15)
N4 C11 H11A . . 108.9
C12 C11 H11A . . 108.9
N4 C11 H11B . . 108.9
C12 C11 H11B . . 108.9
H11A C11 H11B . . 107.7
C14 C12 C13 . . 118.21(15)
C14 C12 C11 . . 122.95(15)
C13 C12 C11 . . 118.78(15)
C14 C13 C12 3_656 . 120.25(16)
C14 C13 H13 3_656 . 119.9
C12 C13 H13 . . 119.9
C13 C14 C12 3_656 . 121.54(15)
C13 C14 H14 3_656 . 119.2
C12 C14 H14 . . 119.2

loop_
_geom_bond_atom_site_label_1
_geom_bond_atom_site_label_2
_geom_bond_site_symmetry_2
_geom_bond_distance
_geom_bond_publ_flag
Mn1 N1 3 2.2695(13) ?
Mn1 N1 . 2.2695(13) y
Mn1 N3 3 2.2665(14) ?
Mn1 N3 . 2.2665(14) y
Mn1 Cl1 3 2.5639(4) ?
Mn1 Cl1 . 2.5639(4) y
N1 C3 . 1.327(2) ?
N1 C1 . 1.373(2) ?
N2 C3 . 1.346(2) ?
N2 C2 . 1.373(2) ?
N2 C4 . 1.468(2) ?
N3 C10 . 1.320(2) ?
N3 C8 . 1.375(2) ?
N4 C10 . 1.340(2) ?
N4 C9 . 1.373(2) ?
N4 C11 . 1.465(2) ?
C1 C2 . 1.351(2) ?
C1 H1 . 0.9300 ?
C2 H2 . 0.9300 ?
C3 H3 . 0.9300 ?
C4 C5 . 1.509(2) ?
C4 H4A . 0.9700 ?
C4 H4B . 0.9700 ?
C5 C6 . 1.382(3) ?
C5 C7 3_556 1.384(2) ?
C6 C7 . 1.378(3) ?
C6 H6 . 0.9300 ?
C7 C5 3_556 1.384(2) ?
C7 H7 . 0.9300 ?
C8 C9 . 1.344(3) ?
C8 H8 . 0.9300 ?
C9 H9 . 0.9300 ?
C10 H10 . 0.9300 ?
C11 C12 . 1.515(2) ?
C11 H11A . 0.9700 ?
C11 H11B . 0.9700 ?
C12 C14 . 1.379(2) ?
C12 C13 . 1.392(2) ?
C13 C14 3_656 1.372(2) ?
C13 H13 . 0.9300 ?
C14 C13 3_656 1.372(2) ?
C14 H14 . 0.9300 ?

loop_
_geom_hbond_atom_site_label_D
_geom_hbond_atom_site_label_H
_geom_hbond_atom_site_label_A
_geom_hbond_site_symmetry_A
_geom_hbond_distance_DH
_geom_hbond_distance_HA
_geom_hbond_distance_DA
_geom_hbond_angle_DHA
C4 H4A Cg 2_545 0.97 2.65 3.522(2) 150

loop_
_geom_torsion_atom_site_label_1
_geom_torsion_atom_site_label_2
_geom_torsion_atom_site_label_3
_geom_torsion_atom_site_label_4
_geom_torsion_site_symmetry_1
_geom_torsion_site_symmetry_4
_geom_torsion
N3 Mn1 N1 C3 3 . -87.09(14)
N3 Mn1 N1 C3 . . 92.91(14)
Cl1 Mn1 N1 C3 3 . -177.19(14)
Cl1 Mn1 N1 C3 . . 2.81(14)
N3 Mn1 N1 C1 3 . 118.00(13)
N3 Mn1 N1 C1 . . -62.00(13)
Cl1 Mn1 N1 C1 3 . 27.91(13)
Cl1 Mn1 N1 C1 . . -152.09(13)
N1 Mn1 N3 C10 3 . 139.92(14)
N1 Mn1 N3 C10 . . -40.08(14)
Cl1 Mn1 N3 C10 3 . -130.47(14)
Cl1 Mn1 N3 C10 . . 49.53(14)
N1 Mn1 N3 C8 3 . -46.74(16)
N1 Mn1 N3 C8 . . 133.26(16)
Cl1 Mn1 N3 C8 3 . 42.87(15)
Cl1 Mn1 N3 C8 . . -137.13(15)
C3 N1 C1 C2 . . -0.28(19)
Mn1 N1 C1 C2 . . 159.05(12)
N1 C1 C2 N2 . . 0.6(2)
C3 N2 C2 C1 . . -0.67(19)
C4 N2 C2 C1 . . -175.37(15)
C1 N1 C3 N2 . . -0.16(19)
Mn1 N1 C3 N2 . . -158.94(11)
C2 N2 C3 N1 . . 0.53(19)
C4 N2 C3 N1 . . 175.29(15)
C3 N2 C4 C5 . . -106.8(2)
C2 N2 C4 C5 . . 67.0(2)
N2 C4 C5 C6 . . 72.4(2)
N2 C4 C5 C7 . 3_556 -106.34(19)
C7 C5 C6 C7 3_556 . -0.4(3)
C4 C5 C6 C7 . . -179.12(18)
C5 C6 C7 C5 . 3_556 0.4(3)
C10 N3 C8 C9 . . 0.2(2)
Mn1 N3 C8 C9 . . -174.10(13)
N3 C8 C9 N4 . . -0.5(2)
C10 N4 C9 C8 . . 0.5(2)
C11 N4 C9 C8 . . 176.26(17)
C8 N3 C10 N4 . . 0.1(2)
Mn1 N3 C10 N4 . . 174.89(11)
C9 N4 C10 N3 . . -0.4(2)
C11 N4 C10 N3 . . -176.28(15)
C10 N4 C11 C12 . . 86.3(2)
C9 N4 C11 C12 . . -88.6(2)
N4 C11 C12 C14 . . -30.7(2)
N4 C11 C12 C13 . . 152.19(17)
C14 C12 C13 C14 . 3_656 -0.5(3)
C11 C12 C13 C14 . 3_656 176.75(18)
C13 C12 C14 C13 . 3_656 0.5(3)
C11 C12 C14 C13 . 3_656 -176.62(19)
